data_4062723
_journal_name_full Organometallics
_journal_paper_doi 10.1021/om049580p
_journal_year 2004
_chemical_formula_sum 'C43 H34 I N P2 Pd S'
_chemical_formula_weight 892.01
_space_group_IT_number 14
_symmetry_cell_setting monoclinic
_symmetry_space_group_name_Hall '-P 2ybc'
_symmetry_space_group_name_H-M 'P 1 21/c 1'
_cell_angle_alpha 90.00
_cell_angle_beta 109.686(4)
_cell_angle_gamma 90.00
_cell_formula_units_Z 4
_cell_length_a 18.6773(11)
_cell_length_b 10.1129(7)
_cell_length_c 21.2647(12)
_cell_measurement_temperature 133(2)
_cell_volume 3781.8(4)
_diffrn_ambient_temperature 133(2)
_exptl_crystal_density_diffrn 1.567
_cod_original_sg_symbol_H-M 'P 21/c'
_cod_database_code 4062723

loop_
_symmetry_equiv_pos_as_xyz
'x, y, z'
'-x, y+1/2, -z+1/2'
'-x, -y, -z'
'x, -y-1/2, z-1/2'

loop_
_atom_site_label
_atom_site_type_symbol
_atom_site_fract_x
_atom_site_fract_y
_atom_site_fract_z
_atom_site_U_iso_or_equiv
_atom_site_adp_type
_atom_site_occupancy
_atom_site_symmetry_multiplicity
_atom_site_calc_flag
_atom_site_refinement_flags
_atom_site_disorder_assembly
_atom_site_disorder_group
Pd Pd 0.270615(6) 0.087162(10) 0.170739(5) 0.01531(3) Uani 1 1 d . . .
I I 0.388564(5) -0.035572(10) 0.260327(5) 0.02407(3) Uani 1 1 d . . .
P1 P 0.23846(2) 0.19486(4) 0.254324(18) 0.01685(7) Uani 1 1 d . . .
P2 P 0.29813(2) -0.00619(4) 0.081540(17) 0.01634(7) Uani 1 1 d . . .
S S 0.10048(3) -0.21729(5) 0.14847(3) 0.04177(11) Uani 1 1 d . . .
N N 0.09267(8) 0.03126(15) 0.09295(7) 0.0289(3) Uani 1 1 d U . .
C11 C 0.18997(8) 0.19474(14) 0.10306(7) 0.0197(3) Uani 1 1 d U . .
C12 C 0.11415(9) 0.15311(16) 0.07453(7) 0.0245(3) Uani 1 1 d U . .
C13 C 0.05914(10) 0.2288(2) 0.02739(9) 0.0354(4) Uani 1 1 d U . .
H13 H 0.0085 0.1972 0.0087 0.042 Uiso 1 1 calc R . .
C14 C 0.07908(11) 0.3497(2) 0.00833(9) 0.0414(5) Uani 1 1 d U . .
H14 H 0.0419 0.4024 -0.0232 0.050 Uiso 1 1 calc R . .
C15 C 0.15309(12) 0.39435(19) 0.03505(10) 0.0383(4) Uani 1 1 d U . .
H15 H 0.1668 0.4776 0.0217 0.046 Uiso 1 1 calc R . .
C16 C 0.20787(10) 0.31729(16) 0.08165(8) 0.0268(3) Uani 1 1 d U . .
H16 H 0.2586 0.3490 0.0993 0.032 Uiso 1 1 calc R . .
C17 C 0.09801(9) -0.07326(18) 0.11740(8) 0.0289(3) Uani 1 1 d U . .
C21 C 0.14143(8) 0.25926(15) 0.23330(7) 0.0210(3) Uani 1 1 d U . .
C22 C 0.12004(9) 0.37407(17) 0.19476(8) 0.0273(3) Uani 1 1 d U . .
H22 H 0.1560 0.4186 0.1797 0.033 Uiso 1 1 calc R . .
C23 C 0.04624(10) 0.42357(18) 0.17832(9) 0.0349(4) Uani 1 1 d U . .
H23 H 0.0322 0.5017 0.1523 0.042 Uiso 1 1 calc R . .
C24 C -0.00646(9) 0.35880(19) 0.19994(10) 0.0375(4) Uani 1 1 d U . .
H24 H -0.0565 0.3930 0.1892 0.045 Uiso 1 1 calc R . .
C25 C 0.01361(9) 0.24477(19) 0.23705(10) 0.0355(4) Uani 1 1 d U . .
H25 H -0.0230 0.2000 0.2513 0.043 Uiso 1 1 calc R . .
C26 C 0.08737(9) 0.19414(17) 0.25402(8) 0.0270(3) Uani 1 1 d U . .
H26 H 0.1007 0.1154 0.2797 0.032 Uiso 1 1 calc R . .
C31 C 0.29794(8) 0.34114(14) 0.28268(7) 0.0195(3) Uani 1 1 d U . .
C32 C 0.27226(10) 0.45250(16) 0.30756(8) 0.0273(3) Uani 1 1 d U . .
H32 H 0.2237 0.4519 0.3127 0.033 Uiso 1 1 calc R . .
C33 C 0.31828(11) 0.56494(17) 0.32488(9) 0.0336(4) Uani 1 1 d U . .
H33 H 0.3004 0.6414 0.3409 0.040 Uiso 1 1 calc R . .
C34 C 0.38950(10) 0.56537(17) 0.31889(9) 0.0335(4) Uani 1 1 d U . .
H34 H 0.4200 0.6428 0.3299 0.040 Uiso 1 1 calc R . .
C35 C 0.41683(9) 0.45344(17) 0.29692(8) 0.0291(3) Uani 1 1 d U . .
H35 H 0.4667 0.4529 0.2946 0.035 Uiso 1 1 calc R . .
C36 C 0.37108(8) 0.34204(16) 0.27834(7) 0.0233(3) Uani 1 1 d U . .
H36 H 0.3895 0.2659 0.2626 0.028 Uiso 1 1 calc R . .
C41 C 0.25060(8) 0.09334(14) 0.32805(7) 0.0196(3) Uani 1 1 d U . .
C42 C 0.22279(9) -0.03620(15) 0.31984(8) 0.0246(3) Uani 1 1 d U . .
H42 H 0.1982 -0.0701 0.2762 0.030 Uiso 1 1 calc R . .
C43 C 0.23103(10) -0.11551(16) 0.37519(9) 0.0288(3) Uani 1 1 d U . .
H43 H 0.2103 -0.2023 0.3693 0.035 Uiso 1 1 calc R . .
C44 C 0.26947(11) -0.06827(18) 0.43922(9) 0.0335(4) Uani 1 1 d U . .
H44 H 0.2762 -0.1232 0.4770 0.040 Uiso 1 1 calc R . .
C45 C 0.29782(11) 0.05974(19) 0.44729(9) 0.0352(4) Uani 1 1 d U . .
H45 H 0.3242 0.0924 0.4909 0.042 Uiso 1 1 calc R . .
C46 C 0.28800(9) 0.14052(16) 0.39227(8) 0.0267(3) Uani 1 1 d U . .
H46 H 0.3069 0.2285 0.3985 0.032 Uiso 1 1 calc R . .
C51 C 0.21889(8) -0.01624(15) 0.00258(7) 0.0202(3) Uani 1 1 d U . .
C52 C 0.17308(9) -0.12849(17) -0.01527(8) 0.0265(3) Uani 1 1 d U . .
H52 H 0.1855 -0.2054 0.0119 0.032 Uiso 1 1 calc R . .
C53 C 0.10928(10) -0.1280(2) -0.07287(9) 0.0355(4) Uani 1 1 d U . .
H53 H 0.0784 -0.2048 -0.0852 0.043 Uiso 1 1 calc R . .
C54 C 0.09077(10) -0.0154(2) -0.11214(9) 0.0353(4) Uani 1 1 d U . .
H54 H 0.0468 -0.0151 -0.1511 0.042 Uiso 1 1 calc R . .
C55 C 0.13549(10) 0.0959(2) -0.09537(8) 0.0336(4) Uani 1 1 d U . .
H55 H 0.1226 0.1725 -0.1227 0.040 Uiso 1 1 calc R . .
C56 C 0.19946(9) 0.09558(17) -0.03827(8) 0.0261(3) Uani 1 1 d U . .
H56 H 0.2305 0.1724 -0.0268 0.031 Uiso 1 1 calc R . .
C61 C 0.36886(8) 0.08867(14) 0.05913(7) 0.0185(3) Uani 1 1 d U . .
C62 C 0.40911(8) 0.18939(15) 0.10103(7) 0.0218(3) Uani 1 1 d U . .
H62 H 0.4003 0.2073 0.1417 0.026 Uiso 1 1 calc R . .
C63 C 0.46227(9) 0.26374(16) 0.08342(8) 0.0260(3) Uani 1 1 d U . .
H63 H 0.4893 0.3327 0.1119 0.031 Uiso 1 1 calc R . .
C64 C 0.47583(9) 0.23738(16) 0.02442(8) 0.0279(3) Uani 1 1 d U . .
H64 H 0.5122 0.2882 0.0126 0.033 Uiso 1 1 calc R . .
C65 C 0.43632(9) 0.13671(17) -0.01745(8) 0.0266(3) Uani 1 1 d U . .
H65 H 0.4459 0.1183 -0.0577 0.032 Uiso 1 1 calc R . .
C66 C 0.38282(9) 0.06314(15) -0.00047(7) 0.0224(3) Uani 1 1 d U . .
H66 H 0.3555 -0.0050 -0.0294 0.027 Uiso 1 1 calc R . .
C71 C 0.33431(8) -0.17439(14) 0.09813(7) 0.0189(3) Uani 1 1 d U . .
C72 C 0.40139(9) -0.21553(16) 0.08933(8) 0.0248(3) Uani 1 1 d U . .
H72 H 0.4282 -0.1572 0.0702 0.030 Uiso 1 1 calc R . .
C73 C 0.42919(10) -0.34251(18) 0.10864(9) 0.0332(4) Uani 1 1 d U . .
H73 H 0.4754 -0.3702 0.1032 0.040 Uiso 1 1 calc R . .
C74 C 0.38960(11) -0.42838(16) 0.13573(9) 0.0327(4) Uani 1 1 d U . .
H74 H 0.4085 -0.5151 0.1485 0.039 Uiso 1 1 calc R . .
C75 C 0.32261(10) -0.38830(16) 0.14420(8) 0.0278(3) Uani 1 1 d U . .
H75 H 0.2953 -0.4477 0.1623 0.033 Uiso 1 1 calc R . .
C76 C 0.29537(9) -0.26115(15) 0.12619(8) 0.0244(3) Uani 1 1 d U . .
H76 H 0.2500 -0.2331 0.1330 0.029 Uiso 1 1 calc R . .

loop_
_atom_site_aniso_label
_atom_site_aniso_U_11
_atom_site_aniso_U_22
_atom_site_aniso_U_33
_atom_site_aniso_U_23
_atom_site_aniso_U_13
_atom_site_aniso_U_12
Pd 0.01454(5) 0.01838(5) 0.01316(5) -0.00089(3) 0.00485(4) 0.00089(4)
I 0.02120(5) 0.03000(6) 0.01845(5) 0.00056(4) 0.00330(4) 0.00683(4)
P1 0.01648(16) 0.01975(17) 0.01533(16) -0.00224(12) 0.00669(13) -0.00123(13)
P2 0.01662(16) 0.01854(16) 0.01439(15) -0.00110(12) 0.00593(13) 0.00051(13)
S 0.0387(2) 0.0443(3) 0.0444(3) 0.0059(2) 0.0168(2) -0.0056(2)
N 0.0227(6) 0.0377(8) 0.0273(7) -0.0061(6) 0.0097(6) -0.0053(6)
C11 0.0195(6) 0.0236(7) 0.0164(6) -0.0004(5) 0.0067(5) 0.0026(5)
C12 0.0217(7) 0.0330(8) 0.0196(7) -0.0027(6) 0.0079(6) 0.0026(6)
C13 0.0223(8) 0.0561(11) 0.0247(8) -0.0015(8) 0.0038(6) 0.0097(7)
C14 0.0420(10) 0.0511(12) 0.0295(9) 0.0135(8) 0.0097(8) 0.0247(9)
C15 0.0493(11) 0.0322(9) 0.0372(10) 0.0140(7) 0.0195(9) 0.0133(8)
C16 0.0297(8) 0.0257(8) 0.0264(8) 0.0036(6) 0.0111(6) 0.0035(6)
C17 0.0190(7) 0.0422(10) 0.0259(8) -0.0068(7) 0.0082(6) -0.0053(6)
C21 0.0180(6) 0.0262(7) 0.0193(7) -0.0067(5) 0.0071(5) 0.0001(5)
C22 0.0246(7) 0.0294(8) 0.0279(8) -0.0028(6) 0.0088(6) 0.0036(6)
C23 0.0310(9) 0.0338(9) 0.0351(9) -0.0078(7) 0.0048(7) 0.0085(7)
C24 0.0193(7) 0.0421(10) 0.0474(11) -0.0188(8) 0.0064(7) 0.0036(7)
C25 0.0210(7) 0.0441(10) 0.0441(10) -0.0155(8) 0.0145(7) -0.0058(7)
C26 0.0229(7) 0.0307(8) 0.0298(8) -0.0079(6) 0.0121(6) -0.0042(6)
C31 0.0201(6) 0.0212(7) 0.0170(6) -0.0008(5) 0.0061(5) -0.0025(5)
C32 0.0269(8) 0.0270(8) 0.0294(8) -0.0056(6) 0.0113(7) -0.0025(6)
C33 0.0389(10) 0.0237(8) 0.0347(9) -0.0062(7) 0.0076(8) -0.0024(7)
C34 0.0354(9) 0.0281(8) 0.0313(9) 0.0004(7) 0.0035(7) -0.0125(7)
C35 0.0231(8) 0.0353(9) 0.0270(8) 0.0046(6) 0.0060(6) -0.0075(6)
C36 0.0221(7) 0.0273(7) 0.0212(7) 0.0011(6) 0.0081(6) -0.0026(6)
C41 0.0190(6) 0.0231(7) 0.0185(7) -0.0003(5) 0.0087(5) -0.0011(5)
C42 0.0276(8) 0.0245(8) 0.0237(7) -0.0038(6) 0.0112(6) -0.0035(6)
C43 0.0312(8) 0.0238(8) 0.0358(9) 0.0022(6) 0.0172(7) -0.0016(6)
C44 0.0376(9) 0.0377(9) 0.0278(8) 0.0104(7) 0.0145(7) 0.0038(7)
C45 0.0403(10) 0.0421(10) 0.0199(8) 0.0017(7) 0.0060(7) -0.0058(8)
C46 0.0322(8) 0.0279(8) 0.0191(7) -0.0027(6) 0.0076(6) -0.0057(6)
C51 0.0191(6) 0.0265(7) 0.0160(6) -0.0032(5) 0.0071(5) 0.0019(5)
C52 0.0230(7) 0.0320(8) 0.0240(7) -0.0071(6) 0.0073(6) -0.0027(6)
C53 0.0236(8) 0.0487(10) 0.0311(9) -0.0155(8) 0.0053(7) -0.0063(7)
C54 0.0202(8) 0.0611(12) 0.0219(8) -0.0050(8) 0.0036(6) 0.0060(7)
C55 0.0298(8) 0.0512(11) 0.0183(7) 0.0051(7) 0.0060(6) 0.0115(8)
C56 0.0248(7) 0.0349(8) 0.0183(7) 0.0011(6) 0.0067(6) 0.0020(6)
C61 0.0171(6) 0.0213(7) 0.0177(6) 0.0019(5) 0.0066(5) 0.0020(5)
C62 0.0208(7) 0.0239(7) 0.0205(7) -0.0012(5) 0.0066(5) 0.0010(5)
C63 0.0212(7) 0.0255(7) 0.0298(8) -0.0001(6) 0.0064(6) -0.0019(6)
C64 0.0241(7) 0.0314(8) 0.0310(8) 0.0068(6) 0.0130(6) -0.0013(6)
C65 0.0258(7) 0.0345(8) 0.0231(7) 0.0047(6) 0.0131(6) 0.0032(6)
C66 0.0234(7) 0.0257(7) 0.0190(7) 0.0000(5) 0.0085(6) 0.0011(6)
C71 0.0207(6) 0.0190(6) 0.0162(6) -0.0017(5) 0.0052(5) 0.0014(5)
C72 0.0262(7) 0.0269(8) 0.0237(7) 0.0027(6) 0.0116(6) 0.0049(6)
C73 0.0364(9) 0.0340(9) 0.0329(9) 0.0042(7) 0.0163(7) 0.0150(7)
C74 0.0457(10) 0.0224(8) 0.0309(9) 0.0031(6) 0.0142(8) 0.0093(7)
C75 0.0362(9) 0.0220(7) 0.0261(8) 0.0011(6) 0.0115(7) -0.0039(6)
C76 0.0256(7) 0.0243(7) 0.0250(7) -0.0013(6) 0.0108(6) -0.0006(6)

loop_
_geom_bond_atom_site_label_1
_geom_bond_atom_site_label_2
_geom_bond_distance
_geom_bond_site_symmetry_2
_geom_bond_publ_flag
Pd C11 2.0157(14) . ?
Pd P2 2.3259(4) . ?
Pd P1 2.3292(4) . ?
Pd I 2.68242(19) . ?
P1 C41 1.8232(15) . ?
P1 C31 1.8261(15) . ?
P1 C21 1.8337(15) . ?
P2 C71 1.8204(15) . ?
P2 C61 1.8211(14) . ?
P2 C51 1.8291(15) . ?
S C17 1.5936(19) . ?
N C17 1.167(2) . ?
N C12 1.392(2) . ?
C11 C16 1.399(2) . ?
C11 C12 1.404(2) . ?
C12 C13 1.397(2) . ?
C13 C14 1.378(3) . ?
C14 C15 1.381(3) . ?
C15 C16 1.397(2) . ?
C21 C26 1.395(2) . ?
C21 C22 1.399(2) . ?
C22 C23 1.396(2) . ?
C23 C24 1.383(3) . ?
C24 C25 1.376(3) . ?
C25 C26 1.398(2) . ?
C31 C32 1.396(2) . ?
C31 C36 1.400(2) . ?
C32 C33 1.398(2) . ?
C33 C34 1.378(3) . ?
C34 C35 1.386(3) . ?
C35 C36 1.389(2) . ?
C41 C46 1.392(2) . ?
C41 C42 1.398(2) . ?
C42 C43 1.389(2) . ?
C43 C44 1.392(3) . ?
C44 C45 1.387(3) . ?
C45 C46 1.387(2) . ?
C51 C52 1.395(2) . ?
C51 C56 1.397(2) . ?
C52 C53 1.392(2) . ?
C53 C54 1.385(3) . ?
C54 C55 1.375(3) . ?
C55 C56 1.387(2) . ?
C61 C62 1.395(2) . ?
C61 C66 1.401(2) . ?
C62 C63 1.394(2) . ?
C63 C64 1.387(2) . ?
C64 C65 1.390(2) . ?
C65 C66 1.388(2) . ?
C71 C72 1.391(2) . ?
C71 C76 1.395(2) . ?
C72 C73 1.394(2) . ?
C73 C74 1.386(3) . ?
C74 C75 1.384(2) . ?
C75 C76 1.388(2) . ?
